data_7203154
loop_
_publ_author_name
'Bacchi, Alessia'
'Bosetti, Elsa'
'Carcelli, Mauro'
'Pelagatti, Paolo'
'Pelizzi, Giancarlo'
'Rogolino, Dominga'

_publ_section_title
;
 Triarylcarbinol derivatives barter intermolecular interactions to
 accommodate substituents and create polymorphs
;
_journal_issue 3
_journal_name_full CrystEngComm
_journal_page_first 233
_journal_paper_doi 10.1039/b513876k
_journal_volume 8
_journal_year 2006
_chemical_formula_sum 'C25 H31 N3 O'
_chemical_formula_weight 389.53
_chemical_name_systematic
;
?
;
_space_group_IT_number 14
_symmetry_cell_setting monoclinic
_symmetry_space_group_name_Hall '-P 2yn'
_symmetry_space_group_name_H-M 'P 1 21/n 1'
_atom_sites_solution_hydrogens geom
_atom_sites_solution_primary direct
_atom_sites_solution_secondary difmap
_audit_creation_method SHELXL-97
_cell_angle_alpha 90.00
_cell_angle_beta 99.24(9)
_cell_angle_gamma 90.00
_cell_formula_units_Z 4
_cell_length_a 10.860(10)
_cell_length_b 10.470(10)
_cell_length_c 19.95(2)
_cell_measurement_temperature 293(2)
_cell_volume 2239(4)
_computing_structure_refinement 'SHELXL-97 (Sheldrick, 1997)'
_diffrn_ambient_temperature 293(2)
_diffrn_measured_fraction_theta_full 0.930
_diffrn_measured_fraction_theta_max 0.930
_diffrn_measurement_device_type 'Enraf Nonius CAD4 diffractometer'
_diffrn_measurement_method '\w/2\q scan'
_diffrn_radiation_monochromator graphite
_diffrn_radiation_source 'fine-focus sealed tube'
_diffrn_radiation_type CuK\a
_diffrn_radiation_wavelength 1.54178
_diffrn_reflns_av_R_equivalents 0.0696
_diffrn_reflns_av_sigmaI/netI 0.0710
_diffrn_reflns_limit_h_max 13
_diffrn_reflns_limit_h_min -9
_diffrn_reflns_limit_k_max 12
_diffrn_reflns_limit_k_min -12
_diffrn_reflns_limit_l_max 24
_diffrn_reflns_limit_l_min 0
_diffrn_reflns_number 7632
_diffrn_reflns_theta_full 70.10
_diffrn_reflns_theta_max 70.10
_diffrn_reflns_theta_min 4.37
_diffrn_standards_interval_count 100
_diffrn_standards_number 1
_exptl_absorpt_coefficient_mu 0.552
_exptl_crystal_colour 'pale violet'
_exptl_crystal_density_diffrn 1.156
_exptl_crystal_density_method 'not measured'
_exptl_crystal_description prisms
_exptl_crystal_F_000 840
_exptl_crystal_size_max .16
_exptl_crystal_size_mid .08
_exptl_crystal_size_min .04
_refine_diff_density_max 0.634
_refine_diff_density_min -0.406
_refine_diff_density_rms 0.149
_refine_ls_extinction_coef 0.0105(13)
_refine_ls_extinction_expression Fc^*^=kFc[1+0.001xFc^2^\l^3^/sin(2\q)]^-1/4^
_refine_ls_extinction_method SHELXL
_refine_ls_goodness_of_fit_ref 0.965
_refine_ls_hydrogen_treatment mixed
_refine_ls_matrix_type full
_refine_ls_number_parameters 312
_refine_ls_number_reflns 3963
_refine_ls_number_restraints 0
_refine_ls_restrained_S_all 0.965
_refine_ls_R_factor_all 0.1326
_refine_ls_R_factor_gt 0.0964
_refine_ls_shift/su_max 0.051
_refine_ls_shift/su_mean 0.001
_refine_ls_structure_factor_coef Fsqd
_refine_ls_weighting_details 'calc w=1/[\s^2^(Fo^2^)+(0.1625P)^2^+0.0000P] where P=(Fo^2^+2Fc^2^)/3'
_refine_ls_weighting_scheme calc
_refine_ls_wR_factor_gt 0.2197
_refine_ls_wR_factor_ref 0.2601
_reflns_number_gt 2171
_reflns_number_total 3963
_reflns_threshold_expression >2sigma(I)
_cod_data_source_file b513876k.txt
_cod_data_source_block beta-CV
_cod_original_sg_symbol_H-M P21/n
_cod_database_code 7203154

loop_
_symmetry_equiv_pos_as_xyz
'x, y, z'
'-x+1/2, y+1/2, -z+1/2'
'-x, -y, -z'
'x-1/2, -y-1/2, z-1/2'

loop_
_atom_site_label
_atom_site_type_symbol
_atom_site_fract_x
_atom_site_fract_y
_atom_site_fract_z
_atom_site_U_iso_or_equiv
_atom_site_adp_type
_atom_site_occupancy
_atom_site_symmetry_multiplicity
_atom_site_calc_flag
_atom_site_refinement_flags
_atom_site_disorder_assembly
_atom_site_disorder_group
O1 O 0.3846(2) 0.6105(2) 0.09092(11) 0.0582(6) Uani 1 1 d . . .
H1 H 0.3592 0.6441 0.0542 0.087 Uiso 1 1 calc R . .
N1 N -0.1726(3) 0.5526(5) 0.1512(2) 0.1048(14) Uani 1 1 d . . .
N2 N 0.3617(3) 1.2181(3) 0.08331(18) 0.0775(10) Uani 1 1 d . . .
N3 N 0.6489(4) 0.5456(3) 0.39592(16) 0.0837(11) Uani 1 1 d . . .
C1 C 0.3394(3) 0.6826(3) 0.14498(15) 0.0473(7) Uani 1 1 d . . .
C2 C 0.3435(3) 0.8242(3) 0.12809(15) 0.0474(7) Uani 1 1 d . . .
C3 C 0.4502(4) 0.8784(3) 0.10987(19) 0.0602(9) Uani 1 1 d . . .
C4 C 0.4570(4) 1.0077(3) 0.09459(19) 0.0628(10) Uani 1 1 d . . .
C5 C 0.3564(3) 1.0883(3) 0.09851(17) 0.0569(8) Uani 1 1 d . . .
C6 C 0.2511(4) 1.0357(3) 0.11804(17) 0.0562(9) Uani 1 1 d . . .
C7 C 0.2447(3) 0.9056(3) 0.13218(16) 0.0517(8) Uani 1 1 d . . .
C8 C 0.2053(3) 0.6392(3) 0.14660(15) 0.0477(7) Uani 1 1 d . . .
C9 C 0.1584(3) 0.6321(3) 0.20717(17) 0.0576(9) Uani 1 1 d . . .
C10 C 0.0354(4) 0.6043(4) 0.2092(2) 0.0669(10) Uani 1 1 d . . .
C11 C -0.0484(3) 0.5814(4) 0.1500(2) 0.0654(10) Uani 1 1 d . . .
C12 C -0.0015(4) 0.5871(3) 0.0883(2) 0.0631(9) Uani 1 1 d . . .
C13 C 0.1232(3) 0.6154(3) 0.08795(17) 0.0550(8) Uani 1 1 d . . .
C14 C 0.4242(3) 0.6496(3) 0.21086(15) 0.0484(7) Uani 1 1 d . . .
C15 C 0.4703(4) 0.7398(3) 0.25909(18) 0.0605(9) Uani 1 1 d . . .
C16 C 0.5432(4) 0.7063(4) 0.31992(19) 0.0660(10) Uani 1 1 d . . .
C17 C 0.5739(3) 0.5789(3) 0.33605(17) 0.0576(9) Uani 1 1 d . . .
C18 C 0.5236(3) 0.4872(3) 0.28828(17) 0.0557(8) Uani 1 1 d . . .
C19 C 0.4516(3) 0.5220(3) 0.22773(17) 0.0526(8) Uani 1 1 d . . .
C20 C 0.4741(4) 1.2745(4) 0.0708(3) 0.0956(14) Uani 1 1 d . . .
H20A H 0.4607 1.3638 0.0616 0.143 Uiso 1 1 calc R . .
H20B H 0.5005 1.2339 0.0324 0.143 Uiso 1 1 calc R . .
H20C H 0.5372 1.2640 0.1100 0.143 Uiso 1 1 calc R . .
C21 C 0.2566(4) 1.2980(4) 0.0898(2) 0.0826(12) Uani 1 1 d . . .
H21A H 0.2742 1.3843 0.0780 0.124 Uiso 1 1 calc R . .
H21B H 0.2411 1.2955 0.1358 0.124 Uiso 1 1 calc R . .
H21C H 0.1843 1.2677 0.0599 0.124 Uiso 1 1 calc R . .
C22 C 0.6801(5) 0.6371(5) 0.4486(2) 0.1104(18) Uani 1 1 d . . .
H22A H 0.7325 0.5980 0.4864 0.166 Uiso 1 1 calc R . .
H22B H 0.6052 0.6678 0.4629 0.166 Uiso 1 1 calc R . .
H22C H 0.7236 0.7073 0.4321 0.166 Uiso 1 1 calc R . .
C23 C 0.6680(5) 0.4131(5) 0.4137(3) 0.1118(19) Uani 1 1 d . . .
H23A H 0.7218 0.4065 0.4567 0.168 Uiso 1 1 calc R . .
H23B H 0.7057 0.3706 0.3795 0.168 Uiso 1 1 calc R . .
H23C H 0.5892 0.3739 0.4167 0.168 Uiso 1 1 calc R . .
C24 C -0.2609(4) 0.5455(6) 0.0911(3) 0.1119(18) Uani 1 1 d . . .
H24A H -0.3416 0.5267 0.1024 0.168 Uiso 1 1 calc R . .
H24B H -0.2372 0.4792 0.0625 0.168 Uiso 1 1 calc R . .
H24C H -0.2639 0.6258 0.0676 0.168 Uiso 1 1 calc R . .
C25 C -0.2182(5) 0.5586(9) 0.2147(3) 0.176(4) Uani 1 1 d . . .
H25A H -0.3055 0.5383 0.2077 0.264 Uiso 1 1 calc R . .
H25B H -0.2059 0.6432 0.2332 0.264 Uiso 1 1 calc R . .
H25C H -0.1736 0.4983 0.2459 0.264 Uiso 1 1 calc R . .
H6 H 0.172(3) 1.087(4) 0.1211(17) 0.071(11) Uiso 1 1 d . . .
H9 H 0.215(4) 0.649(4) 0.251(2) 0.088(13) Uiso 1 1 d . . .
H12 H -0.065(3) 0.568(4) 0.044(2) 0.079(11) Uiso 1 1 d . . .
H4 H 0.532(4) 1.039(4) 0.082(2) 0.094(14) Uiso 1 1 d . . .
H13 H 0.148(3) 0.616(3) 0.0426(17) 0.064(10) Uiso 1 1 d . . .
H10 H -0.001(4) 0.602(4) 0.250(2) 0.095(14) Uiso 1 1 d . . .
H3 H 0.523(4) 0.818(4) 0.1087(18) 0.081(12) Uiso 1 1 d . . .
H7 H 0.166(3) 0.878(3) 0.1452(15) 0.052(9) Uiso 1 1 d . . .
H16 H 0.581(3) 0.770(4) 0.3554(18) 0.073(11) Uiso 1 1 d . . .
H19 H 0.417(3) 0.449(3) 0.1926(16) 0.060(9) Uiso 1 1 d . . .
H18 H 0.547(4) 0.396(4) 0.299(2) 0.096(14) Uiso 1 1 d . . .
H15 H 0.453(4) 0.841(5) 0.250(2) 0.111(15) Uiso 1 1 d . . .

loop_
_atom_site_aniso_label
_atom_site_aniso_U_11
_atom_site_aniso_U_22
_atom_site_aniso_U_33
_atom_site_aniso_U_23
_atom_site_aniso_U_13
_atom_site_aniso_U_12
O1 0.0748(17) 0.0459(12) 0.0577(13) -0.0037(10) 0.0219(11) 0.0037(11)
N1 0.055(2) 0.153(4) 0.107(3) 0.025(3) 0.018(2) -0.020(2)
N2 0.086(2) 0.0351(15) 0.115(3) 0.0115(16) 0.026(2) -0.0065(15)
N3 0.116(3) 0.064(2) 0.0623(19) 0.0076(15) -0.0129(18) 0.005(2)
C1 0.0563(19) 0.0363(15) 0.0509(16) 0.0011(12) 0.0135(13) -0.0003(13)
C2 0.0537(19) 0.0385(16) 0.0515(16) 0.0028(12) 0.0132(13) -0.0019(13)
C3 0.062(2) 0.0443(18) 0.077(2) 0.0047(16) 0.0178(17) -0.0002(16)
C4 0.066(3) 0.0449(18) 0.082(2) 0.0106(16) 0.0250(19) -0.0075(17)
C5 0.071(2) 0.0401(17) 0.0601(18) 0.0012(14) 0.0106(16) -0.0042(15)
C6 0.064(2) 0.0377(16) 0.068(2) 0.0035(14) 0.0130(16) 0.0028(15)
C7 0.054(2) 0.0423(17) 0.0606(18) 0.0018(14) 0.0149(15) -0.0007(14)
C8 0.0505(19) 0.0410(16) 0.0519(16) 0.0029(12) 0.0093(13) -0.0014(13)
C9 0.058(2) 0.062(2) 0.0548(18) 0.0082(15) 0.0149(16) -0.0025(16)
C10 0.063(3) 0.075(3) 0.066(2) 0.0135(18) 0.0189(18) 0.0003(19)
C11 0.050(2) 0.061(2) 0.086(3) 0.0128(18) 0.0149(18) -0.0037(16)
C12 0.061(2) 0.058(2) 0.070(2) -0.0011(17) 0.0090(18) -0.0046(17)
C13 0.058(2) 0.0514(19) 0.0565(19) -0.0022(14) 0.0125(15) -0.0046(15)
C14 0.0528(18) 0.0383(15) 0.0547(17) 0.0011(12) 0.0103(13) -0.0013(13)
C15 0.076(2) 0.0431(18) 0.060(2) -0.0031(15) 0.0046(17) -0.0026(16)
C16 0.086(3) 0.0471(19) 0.061(2) -0.0006(16) 0.0004(18) -0.0018(18)
C17 0.065(2) 0.0515(18) 0.0551(18) 0.0066(14) 0.0048(15) 0.0020(16)
C18 0.060(2) 0.0453(18) 0.0620(19) 0.0023(15) 0.0096(15) 0.0000(15)
C19 0.056(2) 0.0387(16) 0.0627(19) 0.0031(13) 0.0091(15) 0.0008(14)
C20 0.116(4) 0.054(2) 0.125(4) 0.003(2) 0.044(3) -0.022(2)
C21 0.108(3) 0.0426(19) 0.096(3) 0.0023(19) 0.014(2) 0.004(2)
C22 0.151(5) 0.098(4) 0.070(3) -0.005(2) -0.021(3) -0.003(3)
C23 0.151(5) 0.072(3) 0.098(3) 0.031(3) -0.025(3) 0.011(3)
C24 0.060(3) 0.127(5) 0.146(5) -0.004(4) 0.005(3) -0.020(3)
C25 0.073(4) 0.334(11) 0.133(5) 0.045(6) 0.050(4) -0.025(5)

loop_
_atom_type_symbol
_atom_type_description
_atom_type_scat_dispersion_real
_atom_type_scat_dispersion_imag
_atom_type_scat_source
C C 0.0181 0.0091 'International Tables Vol C Tables 4.2.6.8 and 6.1.1.4'
H H 0.0000 0.0000 'International Tables Vol C Tables 4.2.6.8 and 6.1.1.4'
N N 0.0311 0.0180 'International Tables Vol C Tables 4.2.6.8 and 6.1.1.4'
O O 0.0492 0.0322 'International Tables Vol C Tables 4.2.6.8 and 6.1.1.4'

loop_
_geom_angle_atom_site_label_1
_geom_angle_atom_site_label_2
_geom_angle_atom_site_label_3
_geom_angle
_geom_angle_site_symmetry_1
_geom_angle_site_symmetry_3
_geom_angle_publ_flag
C11 N1 C24 121.8(4) . . ?
C11 N1 C25 118.7(4) . . ?
C24 N1 C25 118.0(4) . . ?
C5 N2 C20 120.8(4) . . ?
C5 N2 C21 119.1(3) . . ?
C20 N2 C21 119.5(3) . . ?
C17 N3 C22 120.5(4) . . ?
C17 N3 C23 119.9(3) . . ?
C22 N3 C23 117.4(4) . . ?
O1 C1 C14 106.9(2) . . ?
O1 C1 C8 107.2(2) . . ?
C14 C1 C8 111.2(2) . . ?
O1 C1 C2 108.3(2) . . ?
C14 C1 C2 112.2(2) . . ?
C8 C1 C2 110.8(3) . . ?
C7 C2 C3 116.9(3) . . ?
C7 C2 C1 122.4(3) . . ?
C3 C2 C1 120.7(3) . . ?
C2 C3 C4 122.0(4) . . ?
C3 C4 C5 120.5(3) . . ?
C6 C5 C4 117.9(3) . . ?
C6 C5 N2 121.0(3) . . ?
C4 C5 N2 121.2(3) . . ?
C5 C6 C7 121.1(3) . . ?
C2 C7 C6 121.7(3) . . ?
C13 C8 C9 116.9(3) . . ?
C13 C8 C1 121.7(3) . . ?
C9 C8 C1 121.2(3) . . ?
C10 C9 C8 122.1(3) . . ?
C9 C10 C11 121.3(4) . . ?
N1 C11 C10 122.0(4) . . ?
N1 C11 C12 120.9(4) . . ?
C10 C11 C12 117.1(4) . . ?
C13 C12 C11 120.3(4) . . ?
C8 C13 C12 122.3(3) . . ?
C15 C14 C19 116.5(3) . . ?
C15 C14 C1 123.2(3) . . ?
C19 C14 C1 120.2(3) . . ?
C16 C15 C14 121.9(3) . . ?
C15 C16 C17 121.7(3) . . ?
N3 C17 C18 121.9(3) . . ?
N3 C17 C16 121.7(3) . . ?
C18 C17 C16 116.4(3) . . ?
C19 C18 C17 121.3(3) . . ?
C18 C19 C14 122.2(3) . . ?

loop_
_geom_bond_atom_site_label_1
_geom_bond_atom_site_label_2
_geom_bond_distance
_geom_bond_site_symmetry_2
_geom_bond_publ_flag
O1 C1 1.464(4) . ?
N1 C11 1.386(5) . ?
N1 C24 1.411(6) . ?
N1 C25 1.435(7) . ?
N2 C5 1.396(4) . ?
N2 C20 1.413(5) . ?
N2 C21 1.438(5) . ?
N3 C17 1.378(4) . ?
N3 C22 1.422(5) . ?
N3 C23 1.438(5) . ?
C1 C14 1.519(4) . ?
C1 C8 1.530(5) . ?
C1 C2 1.523(4) . ?
C2 C7 1.383(4) . ?
C2 C3 1.390(5) . ?
C3 C4 1.392(5) . ?
C4 C5 1.393(5) . ?
C5 C6 1.380(5) . ?
C6 C7 1.396(4) . ?
C8 C13 1.376(5) . ?
C8 C9 1.387(4) . ?
C9 C10 1.374(5) . ?
C10 C11 1.391(5) . ?
C11 C12 1.407(5) . ?
C12 C13 1.387(5) . ?
C14 C15 1.384(4) . ?
C14 C19 1.398(4) . ?
C15 C16 1.384(5) . ?
C16 C17 1.400(5) . ?
C17 C18 1.400(5) . ?
C18 C19 1.378(5) . ?

loop_
_cod_related_entry_id
_cod_related_entry_database
_cod_related_entry_code
1 ChemSpider 61365
